data_4024470
loop_
_publ_author_name
'Sylvaine Cren'
'Pascal Sch\"ar'
'Philippe Renaud'
'Kurt Schenk'

_publ_section_title
;
Diastereoselectivity Control of the Radical Carboazidation of Substituted
Methylenecyclohexanes
;
_journal_name_full 'Journal of Organic Chemistry'
_journal_page_first 2942
_journal_page_last 2946
_journal_paper_doi 10.1021/jo900088x
_journal_volume 74
_journal_year 2009
_chemical_formula_moiety 'C15 H27 N O'
_chemical_formula_sum 'C15 H27 N O'
_chemical_formula_weight 237.38
_chemical_name_systematic
; 
 ? 
;
_space_group_IT_number 2
_symmetry_cell_setting triclinic
_symmetry_space_group_name_Hall '-P 1'
_symmetry_space_group_name_H-M 'P -1'
_atom_sites_solution_hydrogens geom
_atom_sites_solution_primary direct
_atom_sites_solution_secondary difmap
_audit_author_name 'Kurt J. Schenk'
_audit_contact_author_address
;
   Kurt J. Schenk
   LCr1 - IPMC - FSB - EPFL
   Le Cubtron, Bureau 521
   Dorigny
   CH-1015 Lausanne
;
_audit_contact_author_email Kurt.Schenk@EPFL.CH
_audit_contact_author_fax '+41 (0)21 693 0504'
_audit_contact_author_phone '+41 (0)21 693 0635'
_audit_creation_date '2nd February 2008'
_audit_creation_method 'SHELXL-97 & Stoe X-Red'
_cell_angle_alpha 99.079(15)
_cell_angle_beta 103.830(14)
_cell_angle_gamma 94.188(14)
_cell_formula_units_Z 2
_cell_length_a 6.7541(12)
_cell_length_b 9.6011(17)
_cell_length_c 11.854(2)
_cell_measurement_reflns_used 15928
_cell_measurement_temperature 292(2)
_cell_measurement_theta_max 29.53
_cell_measurement_theta_min 2.16
_cell_volume 732.1(2)
_computing_cell_refinement 'STOE X-AREA'
_computing_data_collection 'STOE X-AREA'
_computing_data_reduction 'STOE X-RED'
_computing_molecular_graphics 'SHELXtl (Bruker, 1996)'
_computing_publication_material 'SHELXtl (Bruker, 1996)'
_computing_structure_refinement 'SHELXL-97 (Sheldrick, 1997)'
_computing_structure_solution 'SHELXS-97 (Sheldrick, 1990)'
_diffrn_ambient_temperature 292(2)
_diffrn_detector 'image plate (34 cm diameter)'
_diffrn_detector_area_resol_mean 6.67
_diffrn_detector_type STOE
_diffrn_measured_fraction_theta_full 0.892
_diffrn_measured_fraction_theta_max 0.892
_diffrn_measurement_details ' 180 frames, detector distance = 100 mm'
_diffrn_measurement_device '2-circle goniometer'
_diffrn_measurement_device_type 'STOE IPDS 2'
_diffrn_measurement_method 'rotation method'
_diffrn_radiation_collimation '0.5 mm diameter, multiple pinhole'
_diffrn_radiation_monochromator 'plane graphite'
_diffrn_radiation_polarisn_norm 0
_diffrn_radiation_source 'fine-focus sealed tube'
_diffrn_radiation_type 'Mo K\a'
_diffrn_radiation_wavelength 0.71073
_diffrn_reflns_av_R_equivalents 0.0222
_diffrn_reflns_av_sigmaI/netI 0.0208
_diffrn_reflns_limit_h_max 8
_diffrn_reflns_limit_h_min -9
_diffrn_reflns_limit_k_max 11
_diffrn_reflns_limit_k_min -13
_diffrn_reflns_limit_l_max 16
_diffrn_reflns_limit_l_min -16
_diffrn_reflns_number 6921
_diffrn_reflns_theta_full 29.36
_diffrn_reflns_theta_max 29.36
_diffrn_reflns_theta_min 2.16
_diffrn_source 'sealed X-ray tube, 12 x 0.4 mm long-fine focus'
_diffrn_source_current 40
_diffrn_source_power 2.20
_diffrn_source_voltage 55
_diffrn_standards_number 0
_exptl_absorpt_coefficient_mu 0.066
_exptl_absorpt_correction_T_max 0.9850
_exptl_absorpt_correction_T_min 0.9677
_exptl_absorpt_correction_type integration
_exptl_absorpt_process_details 'Stoe, X_Red32, Version 1.31 (2005)'
_exptl_crystal_colour colourless
_exptl_crystal_density_diffrn 1.077
_exptl_crystal_density_method 'not measured'
_exptl_crystal_description parallelepipipede
_exptl_crystal_F_000 264
_exptl_crystal_size_max 0.454
_exptl_crystal_size_mid 0.364
_exptl_crystal_size_min 0.342
_refine_diff_density_max 0.295
_refine_diff_density_min -0.244
_refine_diff_density_rms 0.037
_refine_ls_extinction_coef 0.048(9)
_refine_ls_extinction_expression Fc^*^=kFc[1+0.001xFc^2^\l^3^/sin(2\q)]^-1/4^
_refine_ls_extinction_method SHELXL
_refine_ls_goodness_of_fit_ref 1.056
_refine_ls_hydrogen_treatment constr
_refine_ls_matrix_type full
_refine_ls_number_parameters 160
_refine_ls_number_reflns 3598
_refine_ls_number_restraints 0
_refine_ls_restrained_S_all 1.056
_refine_ls_R_factor_all 0.0734
_refine_ls_R_factor_gt 0.0588
_refine_ls_shift/su_max 0.000
_refine_ls_shift/su_mean 0.000
_refine_ls_structure_factor_coef Fsqd
_refine_ls_weighting_details 'calc w=1/[\s^2^(Fo^2^)+(0.0725P)^2^+0.1981P] where P=(Fo^2^+2Fc^2^)/3'
_refine_ls_weighting_scheme calc
_refine_ls_wR_factor_gt 0.1516
_refine_ls_wR_factor_ref 0.1684
_reflns_number_gt 2870
_reflns_number_total 3598
_reflns_threshold_expression >2sigma(I)
_cod_data_source_file jo900088x_si_002.cif
_cod_data_source_block SC5k
_cod_depositor_comments
;
The following automatic conversions were performed:
'_symmetry_cell_setting' value 'Triclinic' changed to 'triclinic'
according to '/home/saulius/struct/CIF-dictionaries/cif_core.dic'
dictionary named 'cif_core.dic' version 2.4.1 from 2010-06-29.

Automatic conversion script
Id: cif_fix_enum 1527 2010-12-29 10:47:43Z saulius 
;
_cod_original_sg_symbol_H-M P-1
_cod_database_code 4024470

loop_
_symmetry_equiv_pos_as_xyz
'x, y, z'
'-x, -y, -z'

loop_
_atom_site_label
_atom_site_type_symbol
_atom_site_fract_x
_atom_site_fract_y
_atom_site_fract_z
_atom_site_U_iso_or_equiv
_atom_site_adp_type
_atom_site_occupancy
_atom_site_symmetry_multiplicity
_atom_site_calc_flag
_atom_site_refinement_flags
_atom_site_disorder_assembly
_atom_site_disorder_group
O1 O 0.2808(2) -0.13202(13) 0.48835(10) 0.0625(4) Uani 1 1 d . . .
N1 N 0.42038(19) 0.05676(13) 0.63729(10) 0.0431(3) Uani 1 1 d . . .
H1N H 0.5247 0.0810 0.6120 0.052 Uiso 1 1 calc R . .
C2 C 0.2854(2) -0.05714(16) 0.58350(13) 0.0461(4) Uani 1 1 d . . .
C3 C 0.1368(3) -0.0770(2) 0.65767(15) 0.0584(5) Uani 1 1 d . . .
H3A H 0.1229 -0.1743 0.6700 0.070 Uiso 1 1 calc R . .
H3B H 0.0027 -0.0528 0.6205 0.070 Uiso 1 1 calc R . .
C4 C 0.2321(3) 0.02436(19) 0.77399(15) 0.0560(4) Uani 1 1 d . . .
H4A H 0.3089 -0.0256 0.8320 0.067 Uiso 1 1 calc R . .
H4B H 0.1268 0.0682 0.8053 0.067 Uiso 1 1 calc R . .
C5 C 0.3764(2) 0.13745(16) 0.74337(12) 0.0420(3) Uani 1 1 d . . .
C6 C 0.5776(2) 0.19243(16) 0.84169(12) 0.0430(3) Uani 1 1 d . . .
C7 C 0.7025(2) 0.30955(15) 0.80389(12) 0.0426(3) Uani 1 1 d . . .
H7A H 0.8222 0.3464 0.8684 0.051 Uiso 1 1 calc R . .
H7B H 0.7510 0.2667 0.7373 0.051 Uiso 1 1 calc R . .
C8 C 0.5877(3) 0.43413(15) 0.76943(12) 0.0456(4) Uani 1 1 d . . .
H8 H 0.5414 0.4758 0.8383 0.055 Uiso 1 1 calc R . .
C9 C 0.3934(3) 0.37415(18) 0.67099(14) 0.0522(4) Uani 1 1 d . . .
H9A H 0.3134 0.4509 0.6515 0.063 Uiso 1 1 calc R . .
H9B H 0.4324 0.3319 0.6008 0.063 Uiso 1 1 calc R . .
C10 C 0.2620(3) 0.26246(19) 0.70836(15) 0.0520(4) Uani 1 1 d . . .
H10A H 0.1422 0.2265 0.6437 0.062 Uiso 1 1 calc R . .
H10B H 0.2145 0.3072 0.7748 0.062 Uiso 1 1 calc R . .
C11 C 0.7124(3) 0.0738(2) 0.86471(17) 0.0593(5) Uani 1 1 d . . .
H11A H 0.7489 0.0356 0.7936 0.089 Uiso 1 1 calc R . .
H11B H 0.6384 0.0001 0.8895 0.089 Uiso 1 1 calc R . .
H11C H 0.8347 0.1112 0.9256 0.089 Uiso 1 1 calc R . .
C12 C 0.5232(3) 0.2513(2) 0.95804(14) 0.0632(5) Uani 1 1 d . . .
H12A H 0.6469 0.2890 1.0177 0.095 Uiso 1 1 calc R . .
H12B H 0.4524 0.1763 0.9832 0.095 Uiso 1 1 calc R . .
H12C H 0.4365 0.3253 0.9455 0.095 Uiso 1 1 calc R . .
C13 C 0.7232(3) 0.55512(16) 0.74013(14) 0.0534(4) Uani 1 1 d . . .
C14 C 0.9041(4) 0.6135(3) 0.84717(19) 0.0867(8) Uani 1 1 d . . .
H14A H 0.9735 0.6980 0.8339 0.130 Uiso 1 1 calc R . .
H14B H 0.9981 0.5435 0.8582 0.130 Uiso 1 1 calc R . .
H14C H 0.8541 0.6356 0.9164 0.130 Uiso 1 1 calc R . .
C15 C 0.5963(4) 0.67724(19) 0.7133(2) 0.0804(7) Uani 1 1 d . . .
H15A H 0.6850 0.7574 0.7079 0.121 Uiso 1 1 calc R . .
H15B H 0.5301 0.7034 0.7755 0.121 Uiso 1 1 calc R . .
H15C H 0.4944 0.6475 0.6397 0.121 Uiso 1 1 calc R . .
C16 C 0.8081(3) 0.5040(2) 0.63358(16) 0.0632(5) Uani 1 1 d . . .
H16A H 0.8901 0.5816 0.6186 0.095 Uiso 1 1 calc R . .
H16B H 0.6961 0.4695 0.5654 0.095 Uiso 1 1 calc R . .
H16C H 0.8910 0.4290 0.6501 0.095 Uiso 1 1 calc R . .

loop_
_atom_site_aniso_label
_atom_site_aniso_U_11
_atom_site_aniso_U_22
_atom_site_aniso_U_33
_atom_site_aniso_U_23
_atom_site_aniso_U_13
_atom_site_aniso_U_12
O1 0.0706(8) 0.0560(7) 0.0538(6) -0.0141(5) 0.0241(6) -0.0150(6)
N1 0.0457(7) 0.0437(6) 0.0388(6) -0.0029(5) 0.0179(5) -0.0037(6)
C2 0.0478(8) 0.0430(7) 0.0446(7) -0.0004(6) 0.0139(6) -0.0022(7)
C3 0.0550(10) 0.0607(10) 0.0582(9) 0.0029(8) 0.0222(8) -0.0102(8)
C4 0.0567(10) 0.0623(10) 0.0517(8) 0.0039(7) 0.0264(7) -0.0043(8)
C5 0.0443(7) 0.0454(7) 0.0366(6) 0.0004(5) 0.0161(5) 0.0039(6)
C6 0.0492(8) 0.0450(8) 0.0335(6) 0.0042(5) 0.0105(5) 0.0038(7)
C7 0.0450(8) 0.0438(7) 0.0346(6) 0.0024(5) 0.0055(5) 0.0035(6)
C8 0.0571(9) 0.0397(7) 0.0362(7) -0.0008(5) 0.0092(6) 0.0063(7)
C9 0.0540(9) 0.0479(8) 0.0505(8) 0.0079(6) 0.0042(7) 0.0117(8)
C10 0.0434(8) 0.0554(9) 0.0539(9) 0.0017(7) 0.0105(7) 0.0095(7)
C11 0.0587(10) 0.0563(10) 0.0629(10) 0.0204(8) 0.0085(8) 0.0084(8)
C12 0.0778(12) 0.0738(12) 0.0361(7) 0.0020(7) 0.0183(8) 0.0008(10)
C13 0.0719(11) 0.0383(7) 0.0436(8) 0.0020(6) 0.0076(7) 0.0003(8)
C14 0.1032(17) 0.0736(13) 0.0600(11) 0.0053(10) -0.0060(11) -0.0363(13)
C15 0.1170(19) 0.0396(9) 0.0842(14) 0.0089(9) 0.0244(13) 0.0147(11)
C16 0.0809(13) 0.0532(10) 0.0586(10) 0.0130(8) 0.0238(9) 0.0011(9)

loop_
_atom_type_symbol
_atom_type_description
_atom_type_scat_dispersion_real
_atom_type_scat_dispersion_imag
_atom_type_scat_source
C C 0.0033 0.0016 'International Tables Vol C Tables 4.2.6.8 and 6.1.1.4'
H H 0.0000 0.0000 'International Tables Vol C Tables 4.2.6.8 and 6.1.1.4'
N N 0.0061 0.0033 'International Tables Vol C Tables 4.2.6.8 and 6.1.1.4'
O O 0.0106 0.0060 'International Tables Vol C Tables 4.2.6.8 and 6.1.1.4'

loop_
_exptl_crystal_face_index_h
_exptl_crystal_face_index_k
_exptl_crystal_face_index_l
_exptl_crystal_face_perp_dist
-1 0 0 0.1970
1 0 0 0.2570
0 0 1 0.1810
0 0 -1 0.1830
0 -1 1 0.1440
0 1 -1 0.1980
0 1 0 0.2870

loop_
_geom_angle_atom_site_label_1
_geom_angle_atom_site_label_2
_geom_angle_atom_site_label_3
_geom_angle
_geom_angle_site_symmetry_1
_geom_angle_site_symmetry_3
_geom_angle_publ_flag
C2 N1 C5 114.75(12) . . ?
C2 N1 H1N 122.6 . . ?
C5 N1 H1N 122.6 . . ?
O1 C2 N1 125.90(14) . . ?
O1 C2 C3 125.52(14) . . ?
N1 C2 C3 108.57(13) . . ?
C2 C3 C4 104.24(13) . . ?
C2 C3 H3A 110.9 . . ?
C4 C3 H3A 110.9 . . ?
C2 C3 H3B 110.9 . . ?
C4 C3 H3B 110.9 . . ?
H3A C3 H3B 108.9 . . ?
C3 C4 C5 105.14(12) . . ?
C3 C4 H4A 110.7 . . ?
C5 C4 H4A 110.7 . . ?
C3 C4 H4B 110.7 . . ?
C5 C4 H4B 110.7 . . ?
H4A C4 H4B 108.8 . . ?
N1 C5 C10 108.65(12) . . ?
N1 C5 C4 100.76(11) . . ?
C10 C5 C4 110.90(14) . . ?
N1 C5 C6 111.22(12) . . ?
C10 C5 C6 110.22(12) . . ?
C4 C5 C6 114.64(12) . . ?
C11 C6 C7 107.95(13) . . ?
C11 C6 C12 107.86(14) . . ?
C7 C6 C12 110.11(13) . . ?
C11 C6 C5 111.63(13) . . ?
C7 C6 C5 109.82(11) . . ?
C12 C6 C5 109.42(13) . . ?
C8 C7 C6 115.64(13) . . ?
C8 C7 H7A 108.4 . . ?
C6 C7 H7A 108.4 . . ?
C8 C7 H7B 108.4 . . ?
C6 C7 H7B 108.4 . . ?
H7A C7 H7B 107.4 . . ?
C7 C8 C9 108.01(12) . . ?
C7 C8 C13 114.07(14) . . ?
C9 C8 C13 114.31(13) . . ?
C7 C8 H8 106.6 . . ?
C9 C8 H8 106.6 . . ?
C13 C8 H8 106.6 . . ?
C10 C9 C8 111.47(13) . . ?
C10 C9 H9A 109.3 . . ?
C8 C9 H9A 109.3 . . ?
C10 C9 H9B 109.3 . . ?
C8 C9 H9B 109.3 . . ?
H9A C9 H9B 108.0 . . ?
C9 C10 C5 113.38(13) . . ?
C9 C10 H10A 108.9 . . ?
C5 C10 H10A 108.9 . . ?
C9 C10 H10B 108.9 . . ?
C5 C10 H10B 108.9 . . ?
H10A C10 H10B 107.7 . . ?
C6 C11 H11A 109.5 . . ?
C6 C11 H11B 109.5 . . ?
H11A C11 H11B 109.5 . . ?
C6 C11 H11C 109.5 . . ?
H11A C11 H11C 109.5 . . ?
H11B C11 H11C 109.5 . . ?
C6 C12 H12A 109.5 . . ?
C6 C12 H12B 109.5 . . ?
H12A C12 H12B 109.5 . . ?
C6 C12 H12C 109.5 . . ?
H12A C12 H12C 109.5 . . ?
H12B C12 H12C 109.5 . . ?
C15 C13 C14 107.77(16) . . ?
C15 C13 C16 108.62(16) . . ?
C14 C13 C16 108.63(19) . . ?
C15 C13 C8 109.66(17) . . ?
C14 C13 C8 109.80(14) . . ?
C16 C13 C8 112.25(13) . . ?
C13 C14 H14A 109.5 . . ?
C13 C14 H14B 109.5 . . ?
H14A C14 H14B 109.5 . . ?
C13 C14 H14C 109.5 . . ?
H14A C14 H14C 109.5 . . ?
H14B C14 H14C 109.5 . . ?
C13 C15 H15A 109.5 . . ?
C13 C15 H15B 109.5 . . ?
H15A C15 H15B 109.5 . . ?
C13 C15 H15C 109.5 . . ?
H15A C15 H15C 109.5 . . ?
H15B C15 H15C 109.5 . . ?
C13 C16 H16A 109.5 . . ?
C13 C16 H16B 109.5 . . ?
H16A C16 H16B 109.5 . . ?
C13 C16 H16C 109.5 . . ?
H16A C16 H16C 109.5 . . ?
H16B C16 H16C 109.5 . . ?

loop_
_geom_bond_atom_site_label_1
_geom_bond_atom_site_label_2
_geom_bond_distance
_geom_bond_site_symmetry_2
_geom_bond_publ_flag
O1 C2 1.2306(18) . ?
N1 C2 1.3381(18) . ?
N1 C5 1.4747(17) . ?
N1 H1N 0.8600 . ?
C2 C3 1.504(2) . ?
C3 C4 1.524(2) . ?
C3 H3A 0.9700 . ?
C3 H3B 0.9700 . ?
C4 C5 1.549(2) . ?
C4 H4A 0.9700 . ?
C4 H4B 0.9700 . ?
C5 C10 1.532(2) . ?
C5 C6 1.558(2) . ?
C6 C11 1.527(2) . ?
C6 C7 1.542(2) . ?
C6 C12 1.544(2) . ?
C7 C8 1.529(2) . ?
C7 H7A 0.9700 . ?
C7 H7B 0.9700 . ?
C8 C9 1.536(2) . ?
C8 C13 1.560(2) . ?
C8 H8 0.9800 . ?
C9 C10 1.527(2) . ?
C9 H9A 0.9700 . ?
C9 H9B 0.9700 . ?
C10 H10A 0.9700 . ?
C10 H10B 0.9700 . ?
C11 H11A 0.9600 . ?
C11 H11B 0.9600 . ?
C11 H11C 0.9600 . ?
C12 H12A 0.9600 . ?
C12 H12B 0.9600 . ?
C12 H12C 0.9600 . ?
C13 C15 1.531(3) . ?
C13 C14 1.534(3) . ?
C13 C16 1.535(3) . ?
C14 H14A 0.9600 . ?
C14 H14B 0.9600 . ?
C14 H14C 0.9600 . ?
C15 H15A 0.9600 . ?
C15 H15B 0.9600 . ?
C15 H15C 0.9600 . ?
C16 H16A 0.9600 . ?
C16 H16B 0.9600 . ?
C16 H16C 0.9600 . ?

loop_
_geom_hbond_atom_site_label_D
_geom_hbond_atom_site_label_H
_geom_hbond_atom_site_label_A
_geom_hbond_distance_DH
_geom_hbond_distance_HA
_geom_hbond_distance_DA
_geom_hbond_angle_DHA
_geom_hbond_site_symmetry_A
N1 H1N O1 0.86 2.05 2.8943(17) 165.5 2_656

loop_
_geom_torsion_atom_site_label_1
_geom_torsion_atom_site_label_2
_geom_torsion_atom_site_label_3
_geom_torsion_atom_site_label_4
_geom_torsion
_geom_torsion_site_symmetry_1
_geom_torsion_site_symmetry_2
_geom_torsion_site_symmetry_3
_geom_torsion_site_symmetry_4
_geom_torsion_publ_flag
C5 N1 C2 O1 172.96(17) . . . . ?
C5 N1 C2 C3 -5.9(2) . . . . ?
O1 C2 C3 C4 170.04(18) . . . . ?
N1 C2 C3 C4 -11.1(2) . . . . ?
C2 C3 C4 C5 22.5(2) . . . . ?
C2 N1 C5 C10 -96.83(16) . . . . ?
C2 N1 C5 C4 19.74(17) . . . . ?
C2 N1 C5 C6 141.67(14) . . . . ?
C3 C4 C5 N1 -24.88(17) . . . . ?
C3 C4 C5 C10 90.02(17) . . . . ?
C3 C4 C5 C6 -144.39(15) . . . . ?
N1 C5 C6 C11 -50.22(16) . . . . ?
C10 C5 C6 C11 -170.79(13) . . . . ?
C4 C5 C6 C11 63.26(17) . . . . ?
N1 C5 C6 C7 69.47(15) . . . . ?
C10 C5 C6 C7 -51.10(16) . . . . ?
C4 C5 C6 C7 -177.05(13) . . . . ?
N1 C5 C6 C12 -169.55(13) . . . . ?
C10 C5 C6 C12 69.88(16) . . . . ?
C4 C5 C6 C12 -56.07(18) . . . . ?
C11 C6 C7 C8 176.37(12) . . . . ?
C12 C6 C7 C8 -66.11(16) . . . . ?
C5 C6 C7 C8 54.45(16) . . . . ?
C6 C7 C8 C9 -55.71(16) . . . . ?
C6 C7 C8 C13 176.02(11) . . . . ?
C7 C8 C9 C10 55.16(17) . . . . ?
C13 C8 C9 C10 -176.70(14) . . . . ?
C8 C9 C10 C5 -57.90(18) . . . . ?
N1 C5 C10 C9 -67.18(16) . . . . ?
C4 C5 C10 C9 -177.04(12) . . . . ?
C6 C5 C10 C9 54.93(16) . . . . ?
C7 C8 C13 C15 -177.04(13) . . . . ?
C9 C8 C13 C15 57.97(18) . . . . ?
C7 C8 C13 C14 -58.8(2) . . . . ?
C9 C8 C13 C14 176.21(17) . . . . ?
C7 C8 C13 C16 62.13(18) . . . . ?
C9 C8 C13 C16 -62.9(2) . . . . ?

loop_
_cod_related_entry_id
_cod_related_entry_database
_cod_related_entry_code
1 ChemSpider 24539745
